data_7217164
loop_
_publ_author_name
'Lobana, Tarlok S.'
'Sandhu, Amanpreet K.'
'Sultana, Razia'
'Castineiras, Alfonso'
'Butcher, Ray J.'
'Jasinski, Jerry P.'

_publ_section_title
;
 Coordination variability of CuIin multidonor heterocyclic thioamides:
 synthesis, crystal structures, luminescent properties and ESI-mass
 studies of complexes
;
_journal_issue 58
_journal_name_full 'RSC Advances'
_journal_page_first 30511
_journal_paper_doi 10.1039/C4RA02748E
_journal_volume 4
_journal_year 2014
_chemical_formula_moiety 'C40 H34 Cl Cu N2 O P2 S'
_chemical_formula_sum 'C40 H34 Cl Cu N2 O P2 S'
_chemical_formula_weight 751.68
_chemical_name_systematic
; 
 ? 
;
_space_group_IT_number 2
_symmetry_cell_setting triclinic
_symmetry_space_group_name_Hall '-P 1'
_symmetry_space_group_name_H-M 'P -1'
_atom_sites_solution_hydrogens geom
_atom_sites_solution_primary direct
_atom_sites_solution_secondary difmap
_audit_creation_method SHELXL-97
_cell_angle_alpha 76.189(6)
_cell_angle_beta 81.704(6)
_cell_angle_gamma 67.452(7)
_cell_formula_units_Z 2
_cell_length_a 10.8164(9)
_cell_length_b 13.1393(10)
_cell_length_c 14.7805(10)
_cell_measurement_reflns_used 11998
_cell_measurement_temperature 170(2)
_cell_measurement_theta_max 32.45
_cell_measurement_theta_min 3.24
_cell_volume 1880.7(3)
_computing_cell_refinement '<i>CrysAlisPRO</i> (Oxford Diffraction, 2010)'
_computing_data_collection '<i>CrysAlisPRO</i> (Oxford Diffraction, 2010)'
_computing_data_reduction '<i>CrysAlisRED</i> (Oxford Diffraction, 2010)'
_computing_molecular_graphics '<i>SHELXTL</i> (Bruker, 2000)'
_computing_publication_material '<i>SHELXTL</i> (Bruker, 2000)'
_computing_structure_refinement '<i>SHELXL97</i> (Sheldrick, 2008)'
_computing_structure_solution '<i>SHELXS97</i> (Sheldrick, 2008)'
_diffrn_ambient_temperature 173(2)
_diffrn_detector_area_resol_mean 16.1500
_diffrn_measured_fraction_theta_full 0.997
_diffrn_measured_fraction_theta_max 0.997
_diffrn_measurement_device_type 'Xcalibur, Eos, Gemini'
_diffrn_measurement_method '\w scans'
_diffrn_radiation_monochromator graphite
_diffrn_radiation_source 'Enhance (Mo) X-ray Source'
_diffrn_radiation_type MoK\a
_diffrn_radiation_wavelength 0.71073
_diffrn_reflns_av_R_equivalents 0.0205
_diffrn_reflns_av_sigmaI/netI 0.0295
_diffrn_reflns_limit_h_max 14
_diffrn_reflns_limit_h_min -14
_diffrn_reflns_limit_k_max 17
_diffrn_reflns_limit_k_min -17
_diffrn_reflns_limit_l_max 19
_diffrn_reflns_limit_l_min -19
_diffrn_reflns_number 19880
_diffrn_reflns_theta_full 25.00
_diffrn_reflns_theta_max 28.70
_diffrn_reflns_theta_min 3.25
_exptl_absorpt_coefficient_mu 0.826
_exptl_absorpt_correction_T_max 0.8392
_exptl_absorpt_correction_T_min 0.7026
_exptl_absorpt_correction_type multi-scan
_exptl_absorpt_process_details
;  
CrysAlisRED; Oxford Diffraction, 2010. 
;
_exptl_crystal_colour 'pale yellow'
_exptl_crystal_density_diffrn 1.327
_exptl_crystal_density_method 'not measured'
_exptl_crystal_description block
_exptl_crystal_F_000 776
_exptl_crystal_size_max 0.46
_exptl_crystal_size_mid 0.40
_exptl_crystal_size_min 0.22
_refine_diff_density_max 0.546
_refine_diff_density_min -0.381
_refine_diff_density_rms 0.064
_refine_ls_extinction_method none
_refine_ls_goodness_of_fit_ref 1.068
_refine_ls_hydrogen_treatment mixed
_refine_ls_matrix_type full
_refine_ls_number_parameters 439
_refine_ls_number_reflns 9706
_refine_ls_number_restraints 2
_refine_ls_restrained_S_all 1.068
_refine_ls_R_factor_all 0.0660
_refine_ls_R_factor_gt 0.0433
_refine_ls_shift/su_max 0.001
_refine_ls_shift/su_mean 0.000
_refine_ls_structure_factor_coef Fsqd
_refine_ls_weighting_details 'calc w=1/[\s^2^(Fo^2^)+(0.0379P)^2^+1.7543P] where P=(Fo^2^+2Fc^2^)/3'
_refine_ls_weighting_scheme calc
_refine_ls_wR_factor_gt 0.0960
_refine_ls_wR_factor_ref 0.1122
_reflns_number_gt 7531
_reflns_number_total 9706
_reflns_threshold_expression >2sigma(I)
_cod_data_source_file c4ra02748e3.cif
_cod_data_source_block 3
_cod_depositor_comments
;
The following automatic conversions were performed:

'_symmetry_cell_setting' value 'Triclinic' changed to 'triclinic'
according to
/usr/data/users/saulius/crontab/automatic-downloads/rss-feeds/RSC/lib/dictionaries/cif_core.dic
dictionary named 'cif_core.dic' version 2.4.2 from 2011-04-26.

Automatic conversion script
Id: cif_fix_values 2281 2013-09-26 08:29:07Z andrius 
;
_cod_original_cell_volume 1880.7(2)
_cod_original_sg_symbol_H-M P-1
_cod_database_code 7217164

loop_
_symmetry_equiv_pos_as_xyz
'x, y, z'
'-x, -y, -z'

loop_
_atom_site_label
_atom_site_type_symbol
_atom_site_fract_x
_atom_site_fract_y
_atom_site_fract_z
_atom_site_U_iso_or_equiv
_atom_site_adp_type
_atom_site_occupancy
_atom_site_symmetry_multiplicity
_atom_site_calc_flag
_atom_site_refinement_flags
Cu1 Cu 0.79082(3) 0.38175(2) 0.19263(2) 0.03323(8) Uani 1 1 d .
S1 S 0.78764(6) 0.29375(5) 0.07007(5) 0.03739(14) Uani 1 1 d .
Cl1 Cl 0.93989(6) 0.47712(5) 0.14088(5) 0.04125(14) Uani 1 1 d .
P1 P 0.88347(6) 0.23300(5) 0.30971(4) 0.03462(14) Uani 1 1 d .
P2 P 0.58964(6) 0.52003(5) 0.20602(4) 0.02970(12) Uani 1 1 d .
O1 O 1.1525(2) 0.00303(18) -0.0618(2) 0.0796(8) Uani 1 1 d .
N1 N 0.9940(2) 0.14344(18) 0.00026(19) 0.0468(6) Uani 1 1 d D
H1NA H 0.944(3) 0.105(2) 0.012(2) 0.056 Uiso 1 1 d D
N2 N 1.0313(2) 0.29761(17) 0.01491(16) 0.0396(5) Uani 1 1 d D
H2NA H 0.998(3) 0.3585(18) 0.0361(19) 0.048 Uiso 1 1 d D
C1 C 1.1208(3) 0.0949(2) -0.0406(2) 0.0524(7) Uani 1 1 d .
C2 C 1.2041(3) 0.1592(2) -0.0518(2) 0.0558(8) Uani 1 1 d .
H2A H 1.2926 0.1326 -0.0793 0.067 Uiso 1 1 calc R
C3 C 1.1572(3) 0.2571(2) -0.0234(2) 0.0474(6) Uani 1 1 d .
H3A H 1.2136 0.2992 -0.0303 0.057 Uiso 1 1 calc R
C4 C 0.9457(2) 0.24351(18) 0.02768(16) 0.0325(5) Uani 1 1 d .
C5 C 1.0480(3) 0.1323(2) 0.28131(17) 0.0381(5) Uani 1 1 d .
C6 C 1.1447(3) 0.1749(3) 0.2400(3) 0.0609(8) Uani 1 1 d .
H6A H 1.1228 0.2540 0.2235 0.073 Uiso 1 1 calc R
C7 C 1.2735(3) 0.1035(3) 0.2223(3) 0.0801(12) Uani 1 1 d .
H7A H 1.3402 0.1339 0.1953 0.096 Uiso 1 1 calc R
C8 C 1.3062(4) -0.0101(3) 0.2430(3) 0.0757(11) Uani 1 1 d .
H8A H 1.3948 -0.0586 0.2293 0.091 Uiso 1 1 calc R
C9 C 1.2113(4) -0.0538(3) 0.2835(3) 0.0811(12) Uani 1 1 d .
H9A H 1.2339 -0.1330 0.2987 0.097 Uiso 1 1 calc R
C10 C 1.0821(3) 0.0168(2) 0.3026(3) 0.0662(9) Uani 1 1 d .
H10A H 1.0161 -0.0142 0.3305 0.079 Uiso 1 1 calc R
C11 C 0.7865(3) 0.14173(19) 0.35332(19) 0.0405(5) Uani 1 1 d .
C12 C 0.7444(3) 0.1030(3) 0.2883(2) 0.0577(8) Uani 1 1 d .
H12A H 0.7667 0.1238 0.2238 0.069 Uiso 1 1 calc R
C13 C 0.6701(4) 0.0343(3) 0.3170(3) 0.0673(9) Uani 1 1 d .
H13A H 0.6416 0.0081 0.2721 0.081 Uiso 1 1 calc R
C14 C 0.6376(3) 0.0041(3) 0.4101(3) 0.0682(10) Uani 1 1 d .
H14A H 0.5863 -0.0428 0.4296 0.082 Uiso 1 1 calc R
C15 C 0.6788(3) 0.0412(3) 0.4747(3) 0.0642(9) Uani 1 1 d .
H15A H 0.6562 0.0198 0.5391 0.077 Uiso 1 1 calc R
C16 C 0.7535(3) 0.1102(2) 0.4471(2) 0.0495(7) Uani 1 1 d .
H16A H 0.7819 0.1358 0.4925 0.059 Uiso 1 1 calc R
C17 C 0.9152(2) 0.2693(2) 0.41382(17) 0.0385(5) Uani 1 1 d .
C18 C 0.8450(3) 0.3762(3) 0.4300(2) 0.0609(8) Uani 1 1 d .
H18A H 0.7819 0.4289 0.3869 0.073 Uiso 1 1 calc R
C19 C 0.8645(4) 0.4081(3) 0.5072(3) 0.0812(12) Uani 1 1 d .
H19A H 0.8141 0.4820 0.5174 0.097 Uiso 1 1 calc R
C20 C 0.9555(4) 0.3346(3) 0.5692(3) 0.0734(10) Uani 1 1 d .
H20A H 0.9695 0.3572 0.6221 0.088 Uiso 1 1 calc R
C21 C 1.0268(4) 0.2278(3) 0.5549(3) 0.0711(10) Uani 1 1 d .
H21A H 1.0901 0.1760 0.5982 0.085 Uiso 1 1 calc R
C22 C 1.0070(3) 0.1954(3) 0.4778(2) 0.0592(8) Uani 1 1 d .
H22A H 1.0571 0.1211 0.4684 0.071 Uiso 1 1 calc R
C23 C 0.5478(2) 0.63355(19) 0.10303(16) 0.0324(5) Uani 1 1 d .
C24 C 0.4723(3) 0.7442(2) 0.1099(2) 0.0478(6) Uani 1 1 d .
H24A H 0.4439 0.7628 0.1697 0.057 Uiso 1 1 calc R
C25 C 0.4383(3) 0.8273(2) 0.0309(2) 0.0553(7) Uani 1 1 d .
H25A H 0.3869 0.9027 0.0366 0.066 Uiso 1 1 calc R
C26 C 0.4780(3) 0.8019(3) -0.0555(2) 0.0520(7) Uani 1 1 d .
H26A H 0.4529 0.8593 -0.1098 0.062 Uiso 1 1 calc R
C27 C 0.5545(3) 0.6932(3) -0.06365(19) 0.0519(7) Uani 1 1 d .
H27A H 0.5836 0.6755 -0.1237 0.062 Uiso 1 1 calc R
C28 C 0.5893(3) 0.6091(2) 0.01550(17) 0.0405(5) Uani 1 1 d .
H28A H 0.6422 0.5340 0.0094 0.049 Uiso 1 1 calc R
C29 C 0.5788(2) 0.59792(18) 0.29615(17) 0.0350(5) Uani 1 1 d .
C30 C 0.6722(3) 0.6483(2) 0.2894(2) 0.0488(6) Uani 1 1 d .
H30A H 0.7383 0.6418 0.2390 0.059 Uiso 1 1 calc R
C31 C 0.6701(4) 0.7079(3) 0.3554(3) 0.0640(9) Uani 1 1 d .
H31A H 0.7336 0.7432 0.3500 0.077 Uiso 1 1 calc R
C32 C 0.5757(4) 0.7159(3) 0.4291(2) 0.0708(10) Uani 1 1 d .
H32A H 0.5742 0.7567 0.4746 0.085 Uiso 1 1 calc R
C33 C 0.4845(4) 0.6658(3) 0.4372(2) 0.0685(10) Uani 1 1 d .
H33A H 0.4205 0.6708 0.4888 0.082 Uiso 1 1 calc R
C34 C 0.4845(3) 0.6072(2) 0.37043(19) 0.0498(7) Uani 1 1 d .
H34A H 0.4195 0.5735 0.3759 0.060 Uiso 1 1 calc R
C35 C 0.4411(2) 0.4826(2) 0.23304(16) 0.0361(5) Uani 1 1 d .
C36 C 0.3194(3) 0.5494(2) 0.1941(2) 0.0509(7) Uani 1 1 d .
H36A H 0.3117 0.6172 0.1504 0.061 Uiso 1 1 calc R
C37 C 0.2097(3) 0.5174(3) 0.2189(3) 0.0661(9) Uani 1 1 d .
H37A H 0.1271 0.5629 0.1912 0.079 Uiso 1 1 calc R
C38 C 0.2187(3) 0.4207(3) 0.2829(2) 0.0659(9) Uani 1 1 d .
H38A H 0.1418 0.4006 0.3009 0.079 Uiso 1 1 calc R
C39 C 0.3388(4) 0.3527(3) 0.3210(2) 0.0637(9) Uani 1 1 d .
H39A H 0.3458 0.2849 0.3646 0.076 Uiso 1 1 calc R
C40 C 0.4500(3) 0.3836(3) 0.29561(19) 0.0487(6) Uani 1 1 d .
H40A H 0.5333 0.3361 0.3215 0.058 Uiso 1 1 calc R

loop_
_atom_site_aniso_label
_atom_site_aniso_U_11
_atom_site_aniso_U_22
_atom_site_aniso_U_33
_atom_site_aniso_U_23
_atom_site_aniso_U_13
_atom_site_aniso_U_12
Cu1 0.03159(15) 0.02812(14) 0.03956(16) -0.00848(11) -0.00082(11) -0.00983(11)
S1 0.0289(3) 0.0379(3) 0.0504(4) -0.0206(3) 0.0022(2) -0.0123(2)
Cl1 0.0396(3) 0.0349(3) 0.0557(4) -0.0121(3) 0.0015(3) -0.0202(2)
P1 0.0348(3) 0.0274(3) 0.0413(3) -0.0040(2) -0.0028(2) -0.0124(2)
P2 0.0292(3) 0.0295(3) 0.0320(3) -0.0108(2) -0.0017(2) -0.0097(2)
O1 0.0470(12) 0.0483(12) 0.154(3) -0.0570(15) 0.0311(14) -0.0196(10)
N1 0.0323(11) 0.0332(11) 0.0810(17) -0.0258(11) 0.0116(11) -0.0152(9)
N2 0.0362(11) 0.0285(10) 0.0585(13) -0.0164(9) 0.0072(9) -0.0156(8)
C1 0.0364(14) 0.0351(13) 0.086(2) -0.0241(14) 0.0117(14) -0.0113(11)
C2 0.0349(14) 0.0417(14) 0.091(2) -0.0203(15) 0.0152(14) -0.0161(11)
C3 0.0376(13) 0.0375(13) 0.0707(18) -0.0143(12) 0.0099(12) -0.0201(11)
C4 0.0320(11) 0.0256(10) 0.0400(12) -0.0081(9) -0.0022(9) -0.0096(9)
C5 0.0413(13) 0.0323(12) 0.0403(13) -0.0073(10) -0.0011(10) -0.0134(10)
C6 0.0421(16) 0.0436(16) 0.090(2) -0.0058(15) 0.0054(15) -0.0152(13)
C7 0.0439(18) 0.067(2) 0.116(3) -0.012(2) 0.0191(19) -0.0173(16)
C8 0.0494(19) 0.067(2) 0.094(3) -0.030(2) 0.0160(18) -0.0016(16)
C9 0.072(2) 0.0394(17) 0.116(3) -0.0271(19) 0.015(2) -0.0031(16)
C10 0.0573(19) 0.0376(15) 0.098(3) -0.0183(16) 0.0173(18) -0.0155(13)
C11 0.0379(13) 0.0282(11) 0.0520(15) -0.0017(10) -0.0039(11) -0.0116(10)
C12 0.070(2) 0.0529(17) 0.0599(18) 0.0014(14) -0.0112(15) -0.0377(16)
C13 0.067(2) 0.0583(19) 0.089(3) -0.0039(17) -0.0163(19) -0.0386(17)
C14 0.0489(18) 0.0526(18) 0.104(3) -0.0040(18) 0.0070(18) -0.0308(15)
C15 0.0555(19) 0.0593(19) 0.072(2) -0.0060(16) 0.0200(16) -0.0268(16)
C16 0.0436(15) 0.0439(14) 0.0565(17) -0.0075(12) 0.0088(12) -0.0169(12)
C17 0.0368(12) 0.0367(12) 0.0409(13) -0.0048(10) -0.0039(10) -0.0136(10)
C18 0.064(2) 0.0467(16) 0.0644(19) -0.0189(14) -0.0236(16) 0.0003(14)
C19 0.091(3) 0.060(2) 0.083(3) -0.0388(19) -0.029(2) 0.0057(19)
C20 0.079(2) 0.078(2) 0.067(2) -0.0325(19) -0.0197(19) -0.016(2)
C21 0.074(2) 0.064(2) 0.068(2) -0.0140(17) -0.0330(18) -0.0068(18)
C22 0.0626(19) 0.0420(15) 0.0653(19) -0.0128(14) -0.0235(16) -0.0025(14)
C23 0.0317(11) 0.0338(11) 0.0321(11) -0.0071(9) -0.0027(9) -0.0117(9)
C24 0.0514(16) 0.0386(13) 0.0449(14) -0.0108(11) -0.0038(12) -0.0052(12)
C25 0.0559(18) 0.0365(14) 0.0619(18) -0.0025(13) -0.0120(14) -0.0057(12)
C26 0.0487(16) 0.0543(17) 0.0497(16) 0.0069(13) -0.0131(13) -0.0218(13)
C27 0.0595(18) 0.0633(18) 0.0368(14) -0.0071(12) -0.0038(12) -0.0280(15)
C28 0.0453(14) 0.0401(13) 0.0384(13) -0.0123(10) -0.0018(10) -0.0157(11)
C29 0.0362(12) 0.0278(11) 0.0381(12) -0.0108(9) -0.0054(10) -0.0051(9)
C30 0.0486(15) 0.0476(15) 0.0581(17) -0.0231(13) -0.0025(13) -0.0188(12)
C31 0.073(2) 0.0537(18) 0.079(2) -0.0276(16) -0.0209(18) -0.0247(16)
C32 0.107(3) 0.0546(19) 0.0549(19) -0.0263(15) -0.0206(19) -0.0191(19)
C33 0.097(3) 0.063(2) 0.0488(17) -0.0312(15) 0.0118(17) -0.0256(19)
C34 0.0568(17) 0.0495(15) 0.0439(15) -0.0206(12) 0.0048(12) -0.0162(13)
C35 0.0338(12) 0.0461(13) 0.0351(12) -0.0181(10) 0.0009(9) -0.0170(10)
C36 0.0389(14) 0.0505(16) 0.0665(19) -0.0145(14) -0.0093(13) -0.0159(12)
C37 0.0391(16) 0.078(2) 0.091(3) -0.027(2) -0.0084(16) -0.0249(16)
C38 0.0565(19) 0.102(3) 0.067(2) -0.037(2) 0.0128(16) -0.053(2)
C39 0.077(2) 0.085(2) 0.0493(17) -0.0074(16) 0.0000(16) -0.057(2)
C40 0.0518(16) 0.0582(17) 0.0443(15) -0.0085(12) -0.0062(12) -0.0289(14)

loop_
_atom_type_symbol
_atom_type_description
_atom_type_scat_dispersion_real
_atom_type_scat_dispersion_imag
_atom_type_scat_source
C C 0.0033 0.0016 'International Tables Vol C Tables 4.2.6.8 and 6.1.1.4'
H H 0.0000 0.0000 'International Tables Vol C Tables 4.2.6.8 and 6.1.1.4'
N N 0.0061 0.0033 'International Tables Vol C Tables 4.2.6.8 and 6.1.1.4'
O O 0.0106 0.0060 'International Tables Vol C Tables 4.2.6.8 and 6.1.1.4'
P P 0.1023 0.0942 'International Tables Vol C Tables 4.2.6.8 and 6.1.1.4'
S S 0.1246 0.1234 'International Tables Vol C Tables 4.2.6.8 and 6.1.1.4'
Cl Cl 0.1484 0.1585 'International Tables Vol C Tables 4.2.6.8 and 6.1.1.4'
Cu Cu 0.3201 1.2651 'International Tables Vol C Tables 4.2.6.8 and 6.1.1.4'

loop_
_geom_angle_atom_site_label_1
_geom_angle_atom_site_label_2
_geom_angle_atom_site_label_3
_geom_angle
P2 Cu1 P1 124.53(3)
P2 Cu1 Cl1 104.14(2)
P1 Cu1 Cl1 108.74(3)
P2 Cu1 S1 108.63(2)
P1 Cu1 S1 103.10(2)
Cl1 Cu1 S1 106.65(2)
C4 S1 Cu1 106.18(8)
C5 P1 C17 101.62(11)
C5 P1 C11 101.94(11)
C17 P1 C11 104.85(12)
C5 P1 Cu1 116.10(8)
C17 P1 Cu1 115.40(8)
C11 P1 Cu1 115.06(8)
C35 P2 C29 103.27(11)
C35 P2 C23 103.90(11)
C29 P2 C23 101.24(10)
C35 P2 Cu1 118.39(8)
C29 P2 Cu1 113.52(8)
C23 P2 Cu1 114.48(8)
C4 N1 C1 126.1(2)
C4 N1 H1NA 117(2)
C1 N1 H1NA 117(2)
C4 N2 C3 123.1(2)
C4 N2 H2NA 112(2)
C3 N2 H2NA 125(2)
O1 C1 N1 119.6(2)
O1 C1 C2 126.1(3)
N1 C1 C2 114.3(2)
C3 C2 C1 119.6(2)
C3 C2 H2A 120.2
C1 C2 H2A 120.2
C2 C3 N2 121.4(2)
C2 C3 H3A 119.3
N2 C3 H3A 119.3
N2 C4 N1 115.4(2)
N2 C4 S1 124.35(17)
N1 C4 S1 120.22(18)
C6 C5 C10 118.5(3)
C6 C5 P1 117.2(2)
C10 C5 P1 124.1(2)
C5 C6 C7 120.3(3)
C5 C6 H6A 119.8
C7 C6 H6A 119.8
C8 C7 C6 120.8(3)
C8 C7 H7A 119.6
C6 C7 H7A 119.6
C7 C8 C9 119.6(3)
C7 C8 H8A 120.2
C9 C8 H8A 120.2
C8 C9 C10 120.1(3)
C8 C9 H9A 119.9
C10 C9 H9A 119.9
C9 C10 C5 120.5(3)
C9 C10 H10A 119.7
C5 C10 H10A 119.7
C16 C11 C12 119.0(3)
C16 C11 P1 123.3(2)
C12 C11 P1 117.7(2)
C13 C12 C11 120.4(3)
C13 C12 H12A 119.8
C11 C12 H12A 119.8
C14 C13 C12 120.0(3)
C14 C13 H13A 120.0
C12 C13 H13A 120.0
C15 C14 C13 120.2(3)
C15 C14 H14A 119.9
C13 C14 H14A 119.9
C14 C15 C16 120.5(3)
C14 C15 H15A 119.8
C16 C15 H15A 119.8
C11 C16 C15 119.9(3)
C11 C16 H16A 120.0
C15 C16 H16A 120.0
C18 C17 C22 117.6(3)
C18 C17 P1 118.7(2)
C22 C17 P1 123.7(2)
C19 C18 C17 121.2(3)
C19 C18 H18A 119.4
C17 C18 H18A 119.4
C20 C19 C18 120.4(3)
C20 C19 H19A 119.8
C18 C19 H19A 119.8
C19 C20 C21 119.6(3)
C19 C20 H20A 120.2
C21 C20 H20A 120.2
C20 C21 C22 120.1(3)
C20 C21 H21A 120.0
C22 C21 H21A 120.0
C21 C22 C17 121.0(3)
C21 C22 H22A 119.5
C17 C22 H22A 119.5
C28 C23 C24 118.5(2)
C28 C23 P2 119.50(18)
C24 C23 P2 121.99(19)
C25 C24 C23 120.7(3)
C25 C24 H24A 119.7
C23 C24 H24A 119.7
C26 C25 C24 120.4(3)
C26 C25 H25A 119.8
C24 C25 H25A 119.8
C25 C26 C27 119.7(3)
C25 C26 H26A 120.1
C27 C26 H26A 120.1
C26 C27 C28 120.2(3)
C26 C27 H27A 119.9
C28 C27 H27A 119.9
C23 C28 C27 120.5(2)
C23 C28 H28A 119.8
C27 C28 H28A 119.8
C34 C29 C30 118.9(2)
C34 C29 P2 123.5(2)
C30 C29 P2 117.59(19)
C31 C30 C29 120.6(3)
C31 C30 H30A 119.7
C29 C30 H30A 119.7
C32 C31 C30 119.6(3)
C32 C31 H31A 120.2
C30 C31 H31A 120.2
C33 C32 C31 120.5(3)
C33 C32 H32A 119.8
C31 C32 H32A 119.8
C32 C33 C34 120.3(3)
C32 C33 H33A 119.9
C34 C33 H33A 119.9
C29 C34 C33 120.1(3)
C29 C34 H34A 119.9
C33 C34 H34A 119.9
C36 C35 C40 118.7(2)
C36 C35 P2 122.9(2)
C40 C35 P2 118.4(2)
C37 C36 C35 120.1(3)
C37 C36 H36A 120.0
C35 C36 H36A 120.0
C38 C37 C36 120.7(3)
C38 C37 H37A 119.7
C36 C37 H37A 119.7
C37 C38 C39 120.0(3)
C37 C38 H38A 120.0
C39 C38 H38A 120.0
C38 C39 C40 119.6(3)
C38 C39 H39A 120.2
C40 C39 H39A 120.2
C39 C40 C35 120.9(3)
C39 C40 H40A 119.6
C35 C40 H40A 119.6

loop_
_geom_bond_atom_site_label_1
_geom_bond_atom_site_label_2
_geom_bond_distance
Cu1 P2 2.2562(7)
Cu1 P1 2.2809(7)
Cu1 Cl1 2.3434(7)
Cu1 S1 2.3808(7)
S1 C4 1.666(2)
P1 C5 1.827(3)
P1 C17 1.828(3)
P1 C11 1.831(3)
P2 C35 1.819(2)
P2 C29 1.830(2)
P2 C23 1.829(2)
O1 C1 1.227(3)
N1 C4 1.354(3)
N1 C1 1.387(3)
N1 H1NA 0.851(17)
N2 C4 1.338(3)
N2 C3 1.350(3)
N2 H2NA 0.857(17)
C1 C2 1.425(4)
C2 C3 1.336(4)
C2 H2A 0.9500
C3 H3A 0.9500
C5 C6 1.371(4)
C5 C10 1.384(4)
C6 C7 1.377(4)
C6 H6A 0.9500
C7 C8 1.362(5)
C7 H7A 0.9500
C8 C9 1.361(5)
C8 H8A 0.9500
C9 C10 1.383(5)
C9 H9A 0.9500
C10 H10A 0.9500
C11 C16 1.384(4)
C11 C12 1.388(4)
C12 C13 1.384(4)
C12 H12A 0.9500
C13 C14 1.372(5)
C13 H13A 0.9500
C14 C15 1.364(5)
C14 H14A 0.9500
C15 C16 1.391(4)
C15 H15A 0.9500
C16 H16A 0.9500
C17 C18 1.378(4)
C17 C22 1.384(4)
C18 C19 1.375(4)
C18 H18A 0.9500
C19 C20 1.360(5)
C19 H19A 0.9500
C20 C21 1.368(5)
C20 H20A 0.9500
C21 C22 1.379(4)
C21 H21A 0.9500
C22 H22A 0.9500
C23 C28 1.378(3)
C23 C24 1.388(3)
C24 C25 1.378(4)
C24 H24A 0.9500
C25 C26 1.364(4)
C25 H25A 0.9500
C26 C27 1.374(4)
C26 H26A 0.9500
C27 C28 1.386(4)
C27 H27A 0.9500
C28 H28A 0.9500
C29 C34 1.380(4)
C29 C30 1.387(4)
C30 C31 1.382(4)
C30 H30A 0.9500
C31 C32 1.375(5)
C31 H31A 0.9500
C32 C33 1.359(5)
C32 H32A 0.9500
C33 C34 1.389(4)
C33 H33A 0.9500
C34 H34A 0.9500
C35 C36 1.387(4)
C35 C40 1.383(4)
C36 C37 1.379(4)
C36 H36A 0.9500
C37 C38 1.371(5)
C37 H37A 0.9500
C38 C39 1.372(5)
C38 H38A 0.9500
C39 C40 1.386(4)
C39 H39A 0.9500
C40 H40A 0.9500

loop_
_geom_hbond_atom_site_label_D
_geom_hbond_atom_site_label_H
_geom_hbond_atom_site_label_A
_geom_hbond_distance_DH
_geom_hbond_distance_HA
_geom_hbond_distance_DA
_geom_hbond_angle_DHA
_geom_hbond_site_symmetry_A
N1 H1NA O1 0.851(17) 2.013(19) 2.852(3) 168(3) 2_755
N1 H1NA N1 0.851(17) 3.11(3) 3.724(4) 131(3) 2_755
N2 H2NA Cl1 0.857(17) 2.311(19) 3.128(2) 159(3) .
C12 H12A S1 0.95 2.83 3.676(3) 148.6 .

loop_
_geom_torsion_atom_site_label_1
_geom_torsion_atom_site_label_2
_geom_torsion_atom_site_label_3
_geom_torsion_atom_site_label_4
_geom_torsion
P2 Cu1 S1 C4 152.17(9)
P1 Cu1 S1 C4 -73.99(9)
Cl1 Cu1 S1 C4 40.46(9)
P2 Cu1 P1 C5 -179.84(9)
Cl1 Cu1 P1 C5 -56.70(9)
S1 Cu1 P1 C5 56.23(9)
P2 Cu1 P1 C17 -61.09(10)
Cl1 Cu1 P1 C17 62.05(9)
S1 Cu1 P1 C17 174.97(9)
P2 Cu1 P1 C11 61.26(10)
Cl1 Cu1 P1 C11 -175.60(10)
S1 Cu1 P1 C11 -62.68(10)
P1 Cu1 P2 C35 -61.34(9)
Cl1 Cu1 P2 C35 173.52(9)
S1 Cu1 P2 C35 60.15(9)
P1 Cu1 P2 C29 59.99(9)
Cl1 Cu1 P2 C29 -65.16(9)
S1 Cu1 P2 C29 -178.53(9)
P1 Cu1 P2 C23 175.56(8)
Cl1 Cu1 P2 C23 50.42(9)
S1 Cu1 P2 C23 -62.96(9)
C4 N1 C1 O1 179.6(3)
C4 N1 C1 C2 1.0(5)
O1 C1 C2 C3 -178.3(4)
N1 C1 C2 C3 0.1(5)
C1 C2 C3 N2 -0.8(5)
C4 N2 C3 C2 0.4(5)
C3 N2 C4 N1 0.6(4)
C3 N2 C4 S1 -177.0(2)
C1 N1 C4 N2 -1.4(4)
C1 N1 C4 S1 176.4(3)
Cu1 S1 C4 N2 -40.2(2)
Cu1 S1 C4 N1 142.3(2)
C17 P1 C5 C6 -76.2(3)
C11 P1 C5 C6 175.7(2)
Cu1 P1 C5 C6 49.8(3)
C17 P1 C5 C10 100.8(3)
C11 P1 C5 C10 -7.3(3)
Cu1 P1 C5 C10 -133.2(3)
C10 C5 C6 C7 -1.5(5)
P1 C5 C6 C7 175.7(3)
C5 C6 C7 C8 1.8(6)
C6 C7 C8 C9 -1.4(7)
C7 C8 C9 C10 0.6(7)
C8 C9 C10 C5 -0.3(6)
C6 C5 C10 C9 0.8(5)
P1 C5 C10 C9 -176.2(3)
C5 P1 C11 C16 104.1(2)
C17 P1 C11 C16 -1.5(3)
Cu1 P1 C11 C16 -129.4(2)
C5 P1 C11 C12 -76.1(2)
C17 P1 C11 C12 178.3(2)
Cu1 P1 C11 C12 50.4(2)
C16 C11 C12 C13 0.2(5)
P1 C11 C12 C13 -179.6(3)
C11 C12 C13 C14 0.0(5)
C12 C13 C14 C15 -0.2(5)
C13 C14 C15 C16 0.2(5)
C12 C11 C16 C15 -0.3(4)
P1 C11 C16 C15 179.6(2)
C14 C15 C16 C11 0.0(5)
C5 P1 C17 C18 147.9(2)
C11 P1 C17 C18 -106.3(3)
Cu1 P1 C17 C18 21.4(3)
C5 P1 C17 C22 -31.7(3)
C11 P1 C17 C22 74.1(3)
Cu1 P1 C17 C22 -158.2(2)
C22 C17 C18 C19 -0.5(5)
P1 C17 C18 C19 179.8(3)
C17 C18 C19 C20 0.8(7)
C18 C19 C20 C21 -0.8(7)
C19 C20 C21 C22 0.4(7)
C20 C21 C22 C17 -0.1(6)
C18 C17 C22 C21 0.2(5)
P1 C17 C22 C21 179.8(3)
C35 P2 C23 C28 -96.1(2)
C29 P2 C23 C28 157.1(2)
Cu1 P2 C23 C28 34.5(2)
C35 P2 C23 C24 82.5(2)
C29 P2 C23 C24 -24.4(2)
Cu1 P2 C23 C24 -146.9(2)
C28 C23 C24 C25 0.9(4)
P2 C23 C24 C25 -177.7(2)
C23 C24 C25 C26 0.2(5)
C24 C25 C26 C27 -1.2(5)
C25 C26 C27 C28 1.1(5)
C24 C23 C28 C27 -1.0(4)
P2 C23 C28 C27 177.6(2)
C26 C27 C28 C23 0.0(4)
C35 P2 C29 C34 7.3(2)
C23 P2 C29 C34 114.7(2)
Cu1 P2 C29 C34 -122.2(2)
C35 P2 C29 C30 -173.8(2)
C23 P2 C29 C30 -66.4(2)
Cu1 P2 C29 C30 56.7(2)
C34 C29 C30 C31 -0.7(4)
P2 C29 C30 C31 -179.7(2)
C29 C30 C31 C32 0.9(5)
C30 C31 C32 C33 -0.1(5)
C31 C32 C33 C34 -0.9(6)
C30 C29 C34 C33 -0.3(4)
P2 C29 C34 C33 178.6(2)
C32 C33 C34 C29 1.1(5)
C29 P2 C35 C36 91.6(2)
C23 P2 C35 C36 -13.7(2)
Cu1 P2 C35 C36 -142.0(2)
C29 P2 C35 C40 -88.0(2)
C23 P2 C35 C40 166.7(2)
Cu1 P2 C35 C40 38.4(2)
C40 C35 C36 C37 0.8(4)
P2 C35 C36 C37 -178.7(2)
C35 C36 C37 C38 1.0(5)
C36 C37 C38 C39 -2.0(5)
C37 C38 C39 C40 1.1(5)
C38 C39 C40 C35 0.7(5)
C36 C35 C40 C39 -1.7(4)
P2 C35 C40 C39 177.9(2)
